data_4333583
loop_
_publ_author_name
'Shreya Mukherjee'
'Khalil A. Abboud'
'Wolfgang Wernsdorfer'
'George Christou'

_publ_section_title
;
 Comproportionation Reactions to Manganese(III/IV) Pivalate Clusters: A
 New Half-Integer Spin Single-Molecule Magnet
;
_journal_name_full 'Inorganic Chemistry'
_journal_page_first 873
_journal_page_last 884
_journal_paper_doi 10.1021/ic302021a
_journal_volume 52
_journal_year 2013
_chemical_formula_sum 'C60 H108 Mn8 O33'
_chemical_formula_weight 1796.98
_chemical_name_systematic
; 
 ? 
;
_space_group_IT_number 14
_symmetry_cell_setting monoclinic
_symmetry_space_group_name_Hall '-P 2yn'
_symmetry_space_group_name_H-M 'P 1 21/n 1'
_atom_sites_solution_hydrogens geom
_atom_sites_solution_primary direct
_atom_sites_solution_secondary difmap
_audit_creation_method SHELXL-97
_audit_update_record
;
2010-09-16 # Formatted by publCIF
;
_cell_angle_alpha 90.00
_cell_angle_beta 98.750(8)
_cell_angle_gamma 90.00
_cell_formula_units_Z 4
_cell_length_a 15.010(2)
_cell_length_b 21.876(4)
_cell_length_c 26.275(4)
_cell_measurement_reflns_used 1125
_cell_measurement_temperature 100(2)
_cell_measurement_theta_max 28.0
_cell_measurement_theta_min 2.0
_cell_volume 8527(2)
_computing_cell_refinement 'Bruker APEX2'
_computing_data_collection 'Bruker APEX2 (Bruker, 2008)'
_computing_data_reduction 'Bruker SAINT (Bruker, 2008)'
_computing_molecular_graphics 'Bruker SHELXTL'
_computing_publication_material 'Bruker SHELXTL'
_computing_structure_refinement 'Bruker SHELXTL'
_computing_structure_solution 'Bruker SHELXTL (Bruker, 2008)'
_diffrn_ambient_temperature 100(2)
_diffrn_measured_fraction_theta_full 0.999
_diffrn_measured_fraction_theta_max 0.999
_diffrn_measurement_device_type 'Bruker APEX-II CCD'
_diffrn_measurement_method '\w scans'
_diffrn_radiation_monochromator graphite
_diffrn_radiation_source 'fine-focus sealed tube'
_diffrn_radiation_type MoK\a
_diffrn_radiation_wavelength 0.71073
_diffrn_reflns_av_R_equivalents 0.0764
_diffrn_reflns_av_sigmaI/netI 0.0522
_diffrn_reflns_limit_h_max 19
_diffrn_reflns_limit_h_min -19
_diffrn_reflns_limit_k_max 28
_diffrn_reflns_limit_k_min -28
_diffrn_reflns_limit_l_max 34
_diffrn_reflns_limit_l_min -34
_diffrn_reflns_number 87594
_diffrn_reflns_theta_full 27.50
_diffrn_reflns_theta_max 27.50
_diffrn_reflns_theta_min 1.66
_exptl_absorpt_coefficient_mu 1.219
_exptl_absorpt_correction_T_max 0.9327
_exptl_absorpt_correction_T_min 0.7097
_exptl_absorpt_correction_type numerical
_exptl_absorpt_process_details 'based on measured indexed crystal faces, Bruker SHELXTL  v6.12 (Bruker 2007)'
_exptl_crystal_colour brown
_exptl_crystal_density_diffrn 1.400
_exptl_crystal_description plates
_exptl_crystal_F_000 3728
_exptl_crystal_size_max 0.30
_exptl_crystal_size_mid 0.30
_exptl_crystal_size_min 0.06
_refine_diff_density_max 0.821
_refine_diff_density_min -0.624
_refine_diff_density_rms 0.089
_refine_ls_extinction_method none
_refine_ls_goodness_of_fit_ref 1.081
_refine_ls_hydrogen_treatment constr
_refine_ls_matrix_type full
_refine_ls_number_parameters 950
_refine_ls_number_reflns 19582
_refine_ls_number_restraints 0
_refine_ls_restrained_S_all 1.081
_refine_ls_R_factor_all 0.0502
_refine_ls_R_factor_gt 0.0369
_refine_ls_shift/su_max 0.009
_refine_ls_shift/su_mean 0.001
_refine_ls_structure_factor_coef Fsqd
_refine_ls_weighting_details 'calc w=1/[\s^2^(Fo^2^)+(0.0484P)^2^+1.5685P] where P=(Fo^2^+2Fc^2^)/3'
_refine_ls_weighting_scheme calc
_refine_ls_wR_factor_gt 0.0947
_refine_ls_wR_factor_ref 0.0997
_reflns_number_gt 15351
_reflns_number_total 19582
_reflns_threshold_expression I>2\s(I)
_cod_data_source_file ic302021a_si_002_2.cif
_cod_data_source_block sm100
_cod_database_code 4333583

loop_
_symmetry_equiv_pos_as_xyz
'x, y, z'
'-x+1/2, y+1/2, -z+1/2'
'-x, -y, -z'
'x-1/2, -y-1/2, z-1/2'

loop_
_atom_site_label
_atom_site_type_symbol
_atom_site_fract_x
_atom_site_fract_y
_atom_site_fract_z
_atom_site_U_iso_or_equiv
_atom_site_adp_type
_atom_site_occupancy
_atom_site_symmetry_multiplicity
_atom_site_calc_flag
_atom_site_refinement_flags
_atom_site_disorder_assembly
_atom_site_disorder_group
Mn1 Mn 0.21529(2) 0.698413(15) 0.362853(11) 0.01145(7) Uani 1 1 d . . .
Mn2 Mn 0.38579(2) 0.739261(15) 0.335316(11) 0.01213(7) Uani 1 1 d . . .
Mn3 Mn 0.38298(2) 0.663418(15) 0.416101(11) 0.01217(7) Uani 1 1 d . . .
Mn4 Mn 0.10295(2) 0.808049(15) 0.408507(12) 0.01243(7) Uani 1 1 d . . .
Mn5 Mn 0.14301(2) 0.929823(15) 0.388716(11) 0.01304(8) Uani 1 1 d . . .
Mn6 Mn 0.25909(2) 0.738193(16) 0.492619(11) 0.01294(8) Uani 1 1 d . . .
Mn7 Mn 0.21749(2) 0.886252(16) 0.481425(12) 0.01541(8) Uani 1 1 d . . .
Mn8 Mn 0.21578(2) 0.834944(15) 0.304909(11) 0.01152(7) Uani 1 1 d . . .
O1 O 0.32906(9) 0.66549(7) 0.34743(5) 0.0122(3) Uani 1 1 d . . .
O2 O 0.10255(9) 0.88771(7) 0.44194(5) 0.0144(3) Uani 1 1 d . . .
O3 O 0.25426(9) 0.92006(7) 0.42506(5) 0.0153(3) Uani 1 1 d . . .
O4 O 0.42708(9) 0.73791(7) 0.40392(5) 0.0140(3) Uani 1 1 d . . .
O5 O 0.27863(9) 0.69928(7) 0.43030(5) 0.0122(3) Uani 1 1 d . . .
O6 O 0.27186(9) 0.76976(7) 0.34338(5) 0.0116(3) Uani 1 1 d . . .
O7 O 0.15227(9) 0.85403(7) 0.35905(5) 0.0135(3) Uani 1 1 d . . .
O8 O 0.21231(9) 0.80577(7) 0.45481(5) 0.0131(3) Uani 1 1 d . . .
O9 O 0.12053(9) 0.73712(7) 0.37966(5) 0.0129(3) Uani 1 1 d . . .
O10 O 0.10551(10) 0.77612(7) 0.27015(5) 0.0177(3) Uani 1 1 d . . .
O11 O 0.15394(9) 0.68205(7) 0.29532(5) 0.0151(3) Uani 1 1 d . . .
O12 O 0.26771(10) 0.81550(7) 0.24258(5) 0.0177(3) Uani 1 1 d . . .
O13 O 0.35332(10) 0.73171(7) 0.25983(5) 0.0170(3) Uani 1 1 d . . .
O14 O -0.01412(9) 0.83089(7) 0.36774(5) 0.0163(3) Uani 1 1 d . . .
O15 O 0.01597(10) 0.93050(7) 0.35421(5) 0.0176(3) Uani 1 1 d . . .
O16 O 0.17596(10) 0.97608(7) 0.33263(5) 0.0164(3) Uani 1 1 d . . .
O17 O 0.16689(9) 0.90833(7) 0.26764(5) 0.0149(3) Uani 1 1 d . . .
O18 O 0.49506(9) 0.69342(7) 0.32774(5) 0.0165(3) Uani 1 1 d . . .
O19 O 0.49179(9) 0.62842(7) 0.39427(5) 0.0161(3) Uani 1 1 d . . .
O20 O 0.32099(10) 0.67062(7) 0.53132(5) 0.0170(3) Uani 1 1 d . . .
O21 O 0.43585(9) 0.65379(7) 0.48698(5) 0.0160(3) Uani 1 1 d . . .
O22 O 0.3386(1) 0.88223(7) 0.51620(6) 0.0203(3) Uani 1 1 d . . .
O23 O 0.38307(9) 0.78536(8) 0.50810(6) 0.0188(3) Uani 1 1 d . . .
O24 O 0.17162(10) 0.86270(8) 0.54407(6) 0.0212(4) Uani 1 1 d . . .
O25 O 0.23342(10) 0.77017(8) 0.56085(5) 0.0198(3) Uani 1 1 d . . .
O26 O 0.19897(10) 0.97059(7) 0.50325(5) 0.0188(3) Uani 1 1 d . . .
O27 O 0.1303(1) 1.00469(7) 0.42576(5) 0.0167(3) Uani 1 1 d . . .
O28 O 0.12803(10) 0.69600(7) 0.48864(6) 0.0179(3) Uani 1 1 d . . .
O29 O 0.03390(9) 0.77075(7) 0.45549(5) 0.0175(3) Uani 1 1 d . . .
O30 O 0.18340(9) 0.61433(7) 0.38022(5) 0.0156(3) Uani 1 1 d . . .
O31 O 0.32048(9) 0.58350(7) 0.42051(5) 0.0149(3) Uani 1 1 d . . .
O32 O 0.33800(9) 0.88682(7) 0.32725(6) 0.0181(3) Uani 1 1 d . . .
O33 O 0.44409(9) 0.81479(7) 0.32559(5) 0.0161(3) Uani 1 1 d . . .
C1 C 0.16407(14) 1.01233(11) 0.47296(8) 0.0172(5) Uani 1 1 d . . .
C2 C 0.16103(16) 1.07660(11) 0.49421(9) 0.0224(5) Uani 1 1 d . . .
C3 C 0.17693(19) 1.12201(13) 0.45192(10) 0.0345(6) Uani 1 1 d . . .
H3A H 0.1272 1.1192 0.4232 0.052 Uiso 1 1 calc R . .
H3B H 0.2338 1.1121 0.4397 0.052 Uiso 1 1 calc R . .
H3C H 0.1800 1.1636 0.4659 0.052 Uiso 1 1 calc R . .
C4 C 0.23689(19) 1.08498(14) 0.54037(11) 0.0403(7) Uani 1 1 d . . .
H4A H 0.2275 1.0566 0.5679 0.060 Uiso 1 1 calc R . .
H4B H 0.2361 1.1271 0.5531 0.060 Uiso 1 1 calc R . .
H4C H 0.2953 1.0766 0.5294 0.060 Uiso 1 1 calc R . .
C5 C 0.06934(18) 1.08544(14) 0.51066(12) 0.0410(7) Uani 1 1 d . . .
H5A H 0.0600 1.0541 0.5359 0.062 Uiso 1 1 calc R . .
H5B H 0.0223 1.0820 0.4805 0.062 Uiso 1 1 calc R . .
H5C H 0.0664 1.1260 0.5261 0.062 Uiso 1 1 calc R . .
C6 C -0.03347(14) 0.88332(11) 0.34828(8) 0.0165(5) Uani 1 1 d . . .
C7 C -0.12294(15) 0.89014(12) 0.31179(9) 0.0236(5) Uani 1 1 d . . .
C8 C -0.09676(18) 0.88420(16) 0.25736(9) 0.0392(7) Uani 1 1 d . . .
H8A H -0.0567 0.9180 0.2514 0.059 Uiso 1 1 calc R . .
H8B H -0.1513 0.8857 0.2316 0.059 Uiso 1 1 calc R . .
H8C H -0.0657 0.8452 0.2546 0.059 Uiso 1 1 calc R . .
C9 C -0.18897(16) 0.83960(13) 0.32096(10) 0.0319(6) Uani 1 1 d . . .
H9A H -0.2035 0.8431 0.3560 0.048 Uiso 1 1 calc R . .
H9B H -0.1615 0.7996 0.3167 0.048 Uiso 1 1 calc R . .
H9C H -0.2443 0.8436 0.2960 0.048 Uiso 1 1 calc R . .
C10 C -0.16318(16) 0.95328(13) 0.31757(11) 0.0337(6) Uani 1 1 d . . .
H10A H -0.1777 0.9578 0.3525 0.051 Uiso 1 1 calc R . .
H10B H -0.2182 0.9579 0.2925 0.051 Uiso 1 1 calc R . .
H10C H -0.1195 0.9847 0.3114 0.051 Uiso 1 1 calc R . .
C11 C 0.09789(14) 0.71974(11) 0.26943(8) 0.0169(5) Uani 1 1 d . . .
C12 C 0.01512(15) 0.68986(12) 0.23817(9) 0.0250(5) Uani 1 1 d . . .
C13 C 0.03465(17) 0.62523(12) 0.22194(10) 0.0305(6) Uani 1 1 d . . .
H13A H 0.0803 0.6263 0.1989 0.046 Uiso 1 1 calc R . .
H13B H -0.0208 0.6068 0.2039 0.046 Uiso 1 1 calc R . .
H13C H 0.0571 0.6009 0.2525 0.046 Uiso 1 1 calc R . .
C14 C -0.0184(2) 0.72912(14) 0.19067(11) 0.0425(8) Uani 1 1 d . . .
H14A H 0.0283 0.7311 0.1684 0.064 Uiso 1 1 calc R . .
H14B H -0.0319 0.7705 0.2017 0.064 Uiso 1 1 calc R . .
H14C H -0.0732 0.7108 0.1716 0.064 Uiso 1 1 calc R . .
C15 C -0.05487(17) 0.68751(15) 0.27557(12) 0.0418(7) Uani 1 1 d . . .
H15A H -0.0318 0.6618 0.3052 0.063 Uiso 1 1 calc R . .
H15B H -0.1114 0.6703 0.2578 0.063 Uiso 1 1 calc R . .
H15C H -0.0657 0.7289 0.2874 0.063 Uiso 1 1 calc R . .
C16 C 0.31246(14) 0.77087(11) 0.22963(8) 0.0150(4) Uani 1 1 d . . .
C17 C 0.31399(16) 0.76219(11) 0.17222(8) 0.0213(5) Uani 1 1 d . . .
C18 C 0.2978(3) 0.82270(15) 0.1441(1) 0.0526(9) Uani 1 1 d . . .
H18A H 0.3470 0.8510 0.1565 0.079 Uiso 1 1 calc R . .
H18B H 0.2405 0.8401 0.1506 0.079 Uiso 1 1 calc R . .
H18C H 0.2956 0.8161 0.1070 0.079 Uiso 1 1 calc R . .
C19 C 0.2359(2) 0.71838(18) 0.15335(11) 0.0540(9) Uani 1 1 d . . .
H19A H 0.2446 0.6799 0.1726 0.081 Uiso 1 1 calc R . .
H19B H 0.2344 0.7102 0.1166 0.081 Uiso 1 1 calc R . .
H19C H 0.1788 0.7371 0.1589 0.081 Uiso 1 1 calc R . .
C20 C 0.40217(19) 0.73413(16) 0.16364(10) 0.0420(8) Uani 1 1 d . . .
H20A H 0.4089 0.6939 0.1802 0.063 Uiso 1 1 calc R . .
H20B H 0.4520 0.7607 0.1786 0.063 Uiso 1 1 calc R . .
H20C H 0.4030 0.7296 0.1266 0.063 Uiso 1 1 calc R . .
C21 C 0.52923(14) 0.65292(11) 0.35929(8) 0.0161(5) Uani 1 1 d . A .
C22 C 0.62689(15) 0.63496(12) 0.3558(1) 0.0262(6) Uani 1 1 d . . .
C23 C 0.6339(5) 0.6201(4) 0.2981(2) 0.0427(18) Uiso 0.529(11) 1 d P A 1
H23A H 0.5979 0.5837 0.2873 0.064 Uiso 0.529(11) 1 calc PR A 1
H23B H 0.6971 0.6125 0.2946 0.064 Uiso 0.529(11) 1 calc PR A 1
H23C H 0.6112 0.6548 0.2764 0.064 Uiso 0.529(11) 1 calc PR A 1
C24 C 0.6845(5) 0.6906(4) 0.3711(4) 0.055(2) Uiso 0.529(11) 1 d P A 1
H24A H 0.6760 0.7038 0.4056 0.082 Uiso 0.529(11) 1 calc PR A 1
H24B H 0.6668 0.7237 0.3465 0.082 Uiso 0.529(11) 1 calc PR A 1
H24C H 0.7480 0.6803 0.3710 0.082 Uiso 0.529(11) 1 calc PR A 1
C25 C 0.6591(4) 0.5818(3) 0.3904(2) 0.0267(15) Uiso 0.529(11) 1 d P A 1
H25A H 0.6576 0.5931 0.4263 0.040 Uiso 0.529(11) 1 calc PR A 1
H25B H 0.7210 0.5713 0.3860 0.040 Uiso 0.529(11) 1 calc PR A 1
H25C H 0.6198 0.5465 0.3812 0.040 Uiso 0.529(11) 1 calc PR A 1
C23' C 0.6503(4) 0.6461(4) 0.3034(2) 0.0305(17) Uiso 0.471(11) 1 d P A 2
H23D H 0.6431 0.6897 0.2950 0.046 Uiso 0.471(11) 1 calc PR A 2
H23E H 0.6103 0.6221 0.2780 0.046 Uiso 0.471(11) 1 calc PR A 2
H23F H 0.7130 0.6340 0.3028 0.046 Uiso 0.471(11) 1 calc PR A 2
C24' C 0.6815(5) 0.6818(4) 0.3938(4) 0.042(2) Uiso 0.471(11) 1 d P A 2
H24D H 0.6647 0.6770 0.4282 0.064 Uiso 0.471(11) 1 calc PR A 2
H24E H 0.6677 0.7235 0.3814 0.064 Uiso 0.471(11) 1 calc PR A 2
H24F H 0.7462 0.6741 0.3954 0.064 Uiso 0.471(11) 1 calc PR A 2
C25' C 0.6414(5) 0.5676(4) 0.3701(4) 0.042(2) Uiso 0.471(11) 1 d P A 2
H25D H 0.6244 0.5603 0.4041 0.063 Uiso 0.471(11) 1 calc PR A 2
H25E H 0.7050 0.5571 0.3708 0.063 Uiso 0.471(11) 1 calc PR A 2
H25F H 0.6041 0.5422 0.3445 0.063 Uiso 0.471(11) 1 calc PR A 2
C26 C 0.41619(14) 0.87036(11) 0.32506(8) 0.0151(4) Uani 1 1 d . . .
C27 C 0.48703(15) 0.91831(12) 0.31741(10) 0.0264(6) Uani 1 1 d . . .
C28 C 0.46719(18) 0.97832(12) 0.34308(11) 0.0333(6) Uani 1 1 d . . .
H28A H 0.4690 0.9717 0.3801 0.050 Uiso 1 1 calc R . .
H28B H 0.4073 0.9930 0.3281 0.050 Uiso 1 1 calc R . .
H28C H 0.5126 1.0088 0.3376 0.050 Uiso 1 1 calc R . .
C29 C 0.4763(3) 0.92803(16) 0.25878(12) 0.0581(10) Uani 1 1 d . . .
H29A H 0.5186 0.9596 0.2510 0.087 Uiso 1 1 calc R . .
H29B H 0.4145 0.9411 0.2460 0.087 Uiso 1 1 calc R . .
H29C H 0.4890 0.8896 0.2420 0.087 Uiso 1 1 calc R . .
C30 C 0.58193(18) 0.89593(16) 0.33793(17) 0.0652(11) Uani 1 1 d . . .
H30A H 0.5875 0.8894 0.3752 0.098 Uiso 1 1 calc R . .
H30B H 0.6260 0.9266 0.3308 0.098 Uiso 1 1 calc R . .
H30C H 0.5933 0.8574 0.3210 0.098 Uiso 1 1 calc R . .
C31 C 0.16565(13) 0.96217(10) 0.28512(8) 0.0139(4) Uani 1 1 d . B .
C32 C 0.15304(15) 1.01549(11) 0.24748(8) 0.0197(5) Uani 1 1 d . . .
C33 C 0.1249(4) 0.9939(2) 0.19368(17) 0.0282(12) Uiso 0.595(9) 1 d P B 1
H33A H 0.1710 0.9665 0.1839 0.042 Uiso 0.595(9) 1 calc PR B 1
H33B H 0.1177 1.0292 0.1704 0.042 Uiso 0.595(9) 1 calc PR B 1
H33C H 0.0675 0.9720 0.1914 0.042 Uiso 0.595(9) 1 calc PR B 1
C34 C 0.0802(4) 1.0591(2) 0.26491(17) 0.0271(12) Uiso 0.595(9) 1 d P B 1
H34A H 0.0231 1.0370 0.2636 0.041 Uiso 0.595(9) 1 calc PR B 1
H34B H 0.0714 1.0945 0.2418 0.041 Uiso 0.595(9) 1 calc PR B 1
H34C H 0.1006 1.0730 0.3002 0.041 Uiso 0.595(9) 1 calc PR B 1
C35 C 0.2406(3) 1.0508(3) 0.2530(2) 0.0318(13) Uiso 0.595(9) 1 d P B 1
H35A H 0.2887 1.0240 0.2446 0.048 Uiso 0.595(9) 1 calc PR B 1
H35B H 0.2560 1.0655 0.2885 0.048 Uiso 0.595(9) 1 calc PR B 1
H35C H 0.2339 1.0857 0.2294 0.048 Uiso 0.595(9) 1 calc PR B 1
C33' C 0.0907(5) 0.9962(3) 0.1965(2) 0.0172(15) Uiso 0.405(9) 1 d P B 2
H33D H 0.1161 0.9602 0.1819 0.026 Uiso 0.405(9) 1 calc PR B 2
H33E H 0.0866 1.0300 0.1717 0.026 Uiso 0.405(9) 1 calc PR B 2
H33F H 0.0303 0.9865 0.2041 0.026 Uiso 0.405(9) 1 calc PR B 2
C34' C 0.1192(7) 1.0709(4) 0.2694(3) 0.040(2) Uiso 0.405(9) 1 d P B 2
H34D H 0.1610 1.0832 0.3001 0.060 Uiso 0.405(9) 1 calc PR B 2
H34E H 0.0598 1.0627 0.2790 0.060 Uiso 0.405(9) 1 calc PR B 2
H34F H 0.1143 1.1038 0.2439 0.060 Uiso 0.405(9) 1 calc PR B 2
C35' C 0.2487(5) 1.0281(4) 0.2329(4) 0.041(2) Uiso 0.405(9) 1 d P B 2
H35D H 0.2714 0.9910 0.2184 0.061 Uiso 0.405(9) 1 calc PR B 2
H35E H 0.2900 1.0403 0.2637 0.061 Uiso 0.405(9) 1 calc PR B 2
H35F H 0.2446 1.0610 0.2073 0.061 Uiso 0.405(9) 1 calc PR B 2
C36 C 0.05203(14) 0.71934(11) 0.47809(8) 0.0159(5) Uani 1 1 d . . .
C37 C -0.03023(15) 0.68375(11) 0.49007(9) 0.0235(5) Uani 1 1 d . . .
C38 C -0.05901(18) 0.64301(14) 0.44267(12) 0.0413(7) Uani 1 1 d . . .
H38A H -0.0100 0.6147 0.4385 0.062 Uiso 1 1 calc R . .
H38B H -0.0724 0.6687 0.4119 0.062 Uiso 1 1 calc R . .
H38C H -0.1129 0.6197 0.4474 0.062 Uiso 1 1 calc R . .
C39 C -0.10653(16) 0.72672(13) 0.49744(11) 0.0325(6) Uani 1 1 d . . .
H39A H -0.0866 0.7543 0.5263 0.049 Uiso 1 1 calc R . .
H39B H -0.1584 0.7029 0.5047 0.049 Uiso 1 1 calc R . .
H39C H -0.1238 0.7508 0.4660 0.049 Uiso 1 1 calc R . .
C40 C -0.00394(19) 0.64439(14) 0.53813(11) 0.0399(7) Uani 1 1 d . . .
H40A H 0.0153 0.6709 0.5679 0.060 Uiso 1 1 calc R . .
H40B H 0.0457 0.6171 0.5329 0.060 Uiso 1 1 calc R . .
H40C H -0.0559 0.6200 0.5444 0.060 Uiso 1 1 calc R . .
C41 C 0.23666(14) 0.57613(10) 0.40591(8) 0.0158(5) Uani 1 1 d . . .
C42 C 0.19443(15) 0.51731(11) 0.42242(8) 0.0188(5) Uani 1 1 d . . .
C43 C 0.16941(19) 0.53195(13) 0.47588(10) 0.0351(7) Uani 1 1 d . . .
H43A H 0.1298 0.5678 0.4733 0.053 Uiso 1 1 calc R . .
H43B H 0.2244 0.5405 0.5001 0.053 Uiso 1 1 calc R . .
H43C H 0.1382 0.4969 0.4882 0.053 Uiso 1 1 calc R . .
C44 C 0.26188(17) 0.46492(11) 0.42765(10) 0.0290(6) Uani 1 1 d . . .
H44A H 0.2786 0.4556 0.3939 0.043 Uiso 1 1 calc R . .
H44B H 0.2347 0.4287 0.4410 0.043 Uiso 1 1 calc R . .
H44C H 0.3158 0.4767 0.4515 0.043 Uiso 1 1 calc R . .
C45 C 0.10997(18) 0.50079(13) 0.38485(11) 0.0360(7) Uani 1 1 d . . .
H45A H 0.1266 0.4921 0.3509 0.054 Uiso 1 1 calc R . .
H45B H 0.0675 0.5351 0.3821 0.054 Uiso 1 1 calc R . .
H45C H 0.0816 0.4646 0.3975 0.054 Uiso 1 1 calc R . .
C46 C 0.39684(14) 0.64858(11) 0.52637(8) 0.0162(5) Uani 1 1 d . . .
C47 C 0.44863(15) 0.61280(11) 0.57133(8) 0.0195(5) Uani 1 1 d . . .
C48 C 0.39238(18) 0.60677(14) 0.61503(9) 0.0335(7) Uani 1 1 d . . .
H48A H 0.3361 0.5852 0.6024 0.050 Uiso 1 1 calc R . .
H48B H 0.3786 0.6476 0.6271 0.050 Uiso 1 1 calc R . .
H48C H 0.4265 0.5837 0.6435 0.050 Uiso 1 1 calc R . .
C49 C 0.47101(17) 0.54978(12) 0.55163(9) 0.0265(6) Uani 1 1 d . . .
H49A H 0.4150 0.5282 0.5385 0.040 Uiso 1 1 calc R . .
H49B H 0.5051 0.5263 0.5799 0.040 Uiso 1 1 calc R . .
H49C H 0.5073 0.5545 0.5239 0.040 Uiso 1 1 calc R . .
C50 C 0.53545(18) 0.64798(14) 0.58992(10) 0.0346(6) Uani 1 1 d . . .
H50A H 0.5721 0.6501 0.5621 0.052 Uiso 1 1 calc R . .
H50B H 0.5694 0.6270 0.6197 0.052 Uiso 1 1 calc R . .
H50C H 0.5205 0.6895 0.5999 0.052 Uiso 1 1 calc R . .
C51 C 0.39894(14) 0.84052(11) 0.51409(8) 0.0173(5) Uani 1 1 d . C .
C52 C 0.49525(15) 0.86345(13) 0.51934(10) 0.0277(6) Uani 1 1 d . . .
C53 C 0.4946(3) 0.8921(2) 0.46355(17) 0.0406(13) Uiso 0.643(5) 1 d P C 1
H53A H 0.4759 0.8609 0.4373 0.061 Uiso 0.643(5) 1 calc PR C 1
H53B H 0.5552 0.9066 0.4602 0.061 Uiso 0.643(5) 1 calc PR C 1
H53C H 0.4522 0.9265 0.4588 0.061 Uiso 0.643(5) 1 calc PR C 1
C54 C 0.5176(3) 0.9089(2) 0.55885(18) 0.0425(13) Uiso 0.643(5) 1 d P C 1
H54A H 0.4771 0.9440 0.5517 0.064 Uiso 0.643(5) 1 calc PR C 1
H54B H 0.5800 0.9223 0.5594 0.064 Uiso 0.643(5) 1 calc PR C 1
H54C H 0.5108 0.8914 0.5924 0.064 Uiso 0.643(5) 1 calc PR C 1
C55 C 0.5611(3) 0.8094(2) 0.5240(2) 0.0356(12) Uiso 0.643(5) 1 d P C 1
H55A H 0.5436 0.7810 0.4955 0.053 Uiso 0.643(5) 1 calc PR C 1
H55B H 0.5596 0.7883 0.5568 0.053 Uiso 0.643(5) 1 calc PR C 1
H55C H 0.6223 0.8245 0.5229 0.053 Uiso 0.643(5) 1 calc PR C 1
C53' C 0.5059(6) 0.9300(4) 0.5035(3) 0.046(2) Uiso 0.357(5) 1 d P C 2
H53D H 0.4953 0.9332 0.4659 0.070 Uiso 0.357(5) 1 calc PR C 2
H53E H 0.5671 0.9440 0.5167 0.070 Uiso 0.357(5) 1 calc PR C 2
H53F H 0.4622 0.9555 0.5179 0.070 Uiso 0.357(5) 1 calc PR C 2
C54' C 0.5194(6) 0.8709(5) 0.5833(3) 0.043(2) Uiso 0.357(5) 1 d P C 2
H54D H 0.5123 0.8313 0.5997 0.064 Uiso 0.357(5) 1 calc PR C 2
H54E H 0.4783 0.9007 0.5952 0.064 Uiso 0.357(5) 1 calc PR C 2
H54F H 0.5817 0.8851 0.5926 0.064 Uiso 0.357(5) 1 calc PR C 2
C55' C 0.5590(5) 0.8187(4) 0.5040(3) 0.0218(16) Uiso 0.357(5) 1 d P C 2
H55D H 0.5448 0.8111 0.4669 0.033 Uiso 0.357(5) 1 calc PR C 2
H55E H 0.5542 0.7803 0.5228 0.033 Uiso 0.357(5) 1 calc PR C 2
H55F H 0.6205 0.8346 0.5122 0.033 Uiso 0.357(5) 1 calc PR C 2
C56 C 0.19662(14) 0.81805(12) 0.57345(8) 0.0184(5) Uani 1 1 d . . .
C57 C 0.18174(16) 0.82612(12) 0.62969(9) 0.0249(5) Uani 1 1 d . . .
C58 C 0.24939(19) 0.87466(14) 0.65303(10) 0.0370(7) Uani 1 1 d . . .
H58A H 0.3107 0.8612 0.6501 0.055 Uiso 1 1 calc R . .
H58B H 0.2440 0.8805 0.6894 0.055 Uiso 1 1 calc R . .
H58C H 0.2368 0.9133 0.6345 0.055 Uiso 1 1 calc R . .
C59 C 0.08609(18) 0.85123(17) 0.62968(11) 0.0477(9) Uani 1 1 d . . .
H59A H 0.0421 0.8230 0.6110 0.071 Uiso 1 1 calc R . .
H59B H 0.0807 0.8913 0.6128 0.071 Uiso 1 1 calc R . .
H59C H 0.0746 0.8554 0.6652 0.071 Uiso 1 1 calc R . .
C60 C 0.1966(2) 0.76617(14) 0.65889(10) 0.0440(8) Uani 1 1 d . . .
H60A H 0.2589 0.7526 0.6592 0.066 Uiso 1 1 calc R . .
H60B H 0.1551 0.7352 0.6420 0.066 Uiso 1 1 calc R . .
H60C H 0.1855 0.7721 0.6943 0.066 Uiso 1 1 calc R . .

loop_
_atom_site_aniso_label
_atom_site_aniso_U_11
_atom_site_aniso_U_22
_atom_site_aniso_U_33
_atom_site_aniso_U_23
_atom_site_aniso_U_13
_atom_site_aniso_U_12
Mn1 0.01431(15) 0.00853(17) 0.01156(15) 0.00037(13) 0.00216(11) 0.00010(13)
Mn2 0.01481(15) 0.01026(17) 0.01182(15) 0.00073(13) 0.00364(12) 0.00148(13)
Mn3 0.01481(15) 0.01070(18) 0.01113(15) 0.00082(13) 0.00242(12) 0.00150(13)
Mn4 0.01469(15) 0.01083(18) 0.01286(15) 0.00223(13) 0.00558(12) 0.00139(13)
Mn5 0.01821(16) 0.00957(18) 0.01246(15) 0.00117(13) 0.00589(12) 0.00264(13)
Mn6 0.01643(15) 0.01174(18) 0.01107(15) 0.00171(13) 0.00345(12) 0.00277(13)
Mn7 0.02107(16) 0.01229(18) 0.01407(16) 0.00013(14) 0.00654(13) 0.00401(14)
Mn8 0.01642(15) 0.00843(17) 0.01058(15) 0.00119(13) 0.00484(12) 0.00174(13)
O1 0.0165(7) 0.0094(8) 0.0106(7) -0.0009(6) 0.0017(5) 0.0003(6)
O2 0.0173(7) 0.0134(8) 0.0138(7) 0.0022(6) 0.0070(6) 0.0029(6)
O3 0.0182(7) 0.0148(8) 0.0139(7) 0.0002(6) 0.0058(6) 0.0029(6)
O4 0.0166(7) 0.0119(8) 0.0132(7) -0.0013(6) 0.0017(6) -0.0014(6)
O5 0.0138(7) 0.0123(8) 0.0105(7) 0.0008(6) 0.0016(5) 0.0016(6)
O6 0.0132(7) 0.0093(8) 0.0128(7) 0.0003(6) 0.0035(5) 0.0007(6)
O7 0.0195(7) 0.0090(8) 0.0131(7) 0.0012(6) 0.0062(6) 0.0009(6)
O8 0.0152(7) 0.0114(8) 0.0130(7) 0.0007(6) 0.0034(5) 0.0016(6)
O9 0.0143(7) 0.0104(8) 0.0144(7) 0.0022(6) 0.0038(5) 0.0003(6)
O10 0.0223(8) 0.0120(9) 0.0175(7) 0.0006(6) -0.0010(6) 0.0010(7)
O11 0.0192(7) 0.0122(8) 0.0130(7) -0.0009(6) -0.0010(6) 0.0014(7)
O12 0.0265(8) 0.0146(9) 0.0133(7) 0.0015(6) 0.0071(6) 0.0049(7)
O13 0.0242(8) 0.0145(9) 0.0125(7) 0.0006(6) 0.0032(6) 0.0039(7)
O14 0.0163(7) 0.0153(9) 0.0180(7) 0.0046(7) 0.0048(6) 0.0026(7)
O15 0.0204(7) 0.0150(9) 0.0181(8) 0.0023(7) 0.0048(6) 0.0040(7)
O16 0.0234(8) 0.0120(8) 0.0148(7) 0.0016(6) 0.0067(6) 0.0003(7)
O17 0.0222(7) 0.0095(8) 0.0136(7) 0.0018(6) 0.0044(6) 0.0021(7)
O18 0.0188(7) 0.0147(9) 0.0169(7) 0.0016(6) 0.0055(6) 0.0032(7)
O19 0.0177(7) 0.0132(8) 0.0181(7) 0.0002(6) 0.0046(6) 0.0043(7)
O20 0.0219(8) 0.0151(9) 0.0143(7) 0.0041(6) 0.0034(6) 0.0049(7)
O21 0.0178(7) 0.0185(9) 0.0110(7) 0.0030(6) 0.0005(6) 0.0027(7)
O22 0.0242(8) 0.0176(9) 0.0184(8) -0.0044(7) 0.0010(6) 0.0032(7)
O23 0.0176(7) 0.0159(9) 0.0227(8) -0.0030(7) 0.0021(6) 0.0004(7)
O24 0.0300(8) 0.0209(9) 0.0146(7) 0.0033(7) 0.0093(6) 0.0089(7)
O25 0.0245(8) 0.0208(9) 0.0145(7) 0.0017(7) 0.0044(6) 0.0044(7)
O26 0.0254(8) 0.0165(9) 0.0152(7) -0.0023(7) 0.0052(6) 0.0054(7)
O27 0.0243(8) 0.0105(8) 0.0164(7) -0.0004(6) 0.0065(6) 0.0048(7)
O28 0.0199(7) 0.0161(9) 0.0186(8) 0.0050(7) 0.0055(6) 0.0001(7)
O29 0.0190(7) 0.0157(9) 0.0202(8) 0.0042(7) 0.0108(6) 0.0017(7)
O30 0.0183(7) 0.0092(8) 0.0189(7) 0.0017(6) 0.0017(6) -0.0010(6)
O31 0.0182(7) 0.0095(8) 0.0172(7) 0.0020(6) 0.0031(6) 0.0017(6)
O32 0.0190(7) 0.0115(8) 0.0247(8) -0.0012(7) 0.0060(6) -0.0002(7)
O33 0.0176(7) 0.0122(8) 0.0198(8) 0.0025(6) 0.0074(6) 0.0001(7)
C1 0.0191(10) 0.0171(12) 0.0177(11) -0.0014(10) 0.0098(8) 0.001(1)
C2 0.0296(12) 0.0164(13) 0.0225(12) -0.0049(10) 0.0084(9) 0.003(1)
C3 0.0466(16) 0.0199(15) 0.0406(15) -0.0035(12) 0.0177(13) -0.0013(13)
C4 0.0497(17) 0.0345(18) 0.0357(15) -0.0105(14) 0.0036(13) -0.0060(15)
C5 0.0380(15) 0.0268(16) 0.065(2) -0.0139(15) 0.0290(14) 0.0005(13)
C6 0.017(1) 0.0197(13) 0.0139(10) 0.0006(9) 0.0060(8) 0.0059(10)
C7 0.0191(11) 0.0283(15) 0.0241(12) 0.0041(11) 0.0056(9) 0.0074(10)
C8 0.0317(13) 0.065(2) 0.0205(13) 0.0056(13) 0.0017(10) 0.0102(14)
C9 0.0199(12) 0.0338(17) 0.0408(15) 0.0011(13) 0.0011(10) 0.0021(12)
C10 0.0233(12) 0.0289(16) 0.0493(17) 0.0098(13) 0.0066(11) 0.0109(12)
C11 0.0192(10) 0.0166(13) 0.0148(10) 0.0004(9) 0.0024(8) 0.0011(10)
C12 0.0239(11) 0.0186(14) 0.0293(13) -0.0009(11) -0.0066(10) -0.0028(11)
C13 0.0327(13) 0.0200(14) 0.0339(14) -0.0056(12) -0.0105(11) -0.0018(12)
C14 0.0433(16) 0.0296(17) 0.0446(17) 0.0026(14) -0.0252(13) -0.0023(14)
C15 0.0244(13) 0.0370(18) 0.065(2) -0.0080(15) 0.0086(13) -0.0073(13)
C16 0.0169(10) 0.0141(12) 0.0149(10) -0.0015(9) 0.0049(8) -0.0007(9)
C17 0.0310(12) 0.0198(13) 0.0138(10) 0.0015(10) 0.0058(9) 0.0073(11)
C18 0.101(3) 0.042(2) 0.0202(13) 0.0102(13) 0.0241(15) 0.0312(19)
C19 0.0577(19) 0.072(3) 0.0304(16) -0.0214(17) 0.0005(14) -0.0156(19)
C20 0.0463(16) 0.060(2) 0.0224(13) 0.0017(14) 0.0150(12) 0.0224(16)
C21 0.0163(10) 0.0151(12) 0.0169(10) -0.0044(9) 0.0028(8) -0.0015(9)
C22 0.0184(11) 0.0276(15) 0.0340(13) 0.0064(12) 0.008(1) 0.0053(11)
C26 0.020(1) 0.0140(12) 0.0117(10) 0.0001(9) 0.0039(8) -0.0021(9)
C27 0.0208(11) 0.0211(14) 0.0376(14) 0.0063(11) 0.0051(10) -0.0055(11)
C28 0.0377(14) 0.0178(14) 0.0414(15) 0.0019(12) -0.0037(12) -0.0080(12)
C29 0.094(3) 0.041(2) 0.0498(19) 0.0065(16) 0.0454(19) -0.0168(19)
C30 0.0220(14) 0.033(2) 0.138(4) 0.007(2) 0.0021(17) -0.0064(14)
C31 0.0136(9) 0.0120(12) 0.0168(10) 0.0017(9) 0.0046(8) 0.0006(9)
C32 0.0279(12) 0.0131(12) 0.0180(11) 0.0038(9) 0.0038(9) -0.0001(10)
C36 0.0226(11) 0.0132(12) 0.0135(10) -0.0004(9) 0.0078(8) 0.0004(10)
C37 0.0230(11) 0.0168(13) 0.0338(13) 0.0037(11) 0.0146(10) -0.0009(10)
C38 0.0288(14) 0.0339(18) 0.061(2) -0.0145(15) 0.0061(13) -0.0041(13)
C39 0.0265(12) 0.0254(15) 0.0506(16) 0.0082(13) 0.0221(12) 0.0027(12)
C40 0.0412(15) 0.0357(18) 0.0478(17) 0.0250(14) 0.0228(13) 0.0035(14)
C41 0.0247(11) 0.0100(11) 0.0136(10) -0.0005(9) 0.0062(8) 0.0019(9)
C42 0.0260(11) 0.0114(12) 0.0198(11) 0.0031(9) 0.0058(9) -0.0011(10)
C43 0.0509(16) 0.0244(15) 0.0358(15) 0.0046(12) 0.0254(13) -0.0010(13)
C44 0.0361(14) 0.0099(13) 0.0434(15) 0.0060(11) 0.0134(11) 0.0011(11)
C45 0.0405(15) 0.0233(15) 0.0414(16) 0.0114(13) -0.0026(12) -0.0153(13)
C46 0.0221(11) 0.0130(12) 0.0126(10) -0.0001(9) -0.0006(8) 0.0010(9)
C47 0.0262(11) 0.0203(13) 0.0112(10) 0.0032(9) 0.0006(8) 0.0083(10)
C48 0.0426(15) 0.0428(18) 0.0161(11) 0.0121(12) 0.0076(10) 0.0189(14)
C49 0.0344(13) 0.0233(14) 0.0212(12) 0.0045(11) 0.0022(10) 0.0095(12)
C50 0.0394(14) 0.0348(17) 0.0246(13) 0.0045(12) -0.0109(11) 0.0026(13)
C51 0.0221(11) 0.0212(14) 0.0085(9) 0.0001(9) 0.0023(8) 0.001(1)
C52 0.0204(11) 0.0251(15) 0.0369(14) 0.0046(12) 0.0025(10) -0.0056(11)
C56 0.0159(10) 0.0242(14) 0.0155(10) 0.0008(10) 0.0042(8) -0.0004(10)
C57 0.0308(12) 0.0297(15) 0.0161(11) 0.0011(10) 0.0092(9) 0.0036(11)
C58 0.0487(16) 0.0379(18) 0.0211(13) -0.0058(12) -0.0046(11) 0.0044(14)
C59 0.0356(15) 0.082(3) 0.0308(15) -0.0012(16) 0.0218(12) 0.0113(16)
C60 0.073(2) 0.0407(19) 0.0215(13) 0.0077(13) 0.0184(13) -0.0020(17)

loop_
_atom_type_symbol
_atom_type_description
_atom_type_scat_dispersion_real
_atom_type_scat_dispersion_imag
_atom_type_scat_source
C C 0.0033 0.0016 'International Tables Vol C Tables 4.2.6.8 and 6.1.1.4'
H H 0.0000 0.0000 'International Tables Vol C Tables 4.2.6.8 and 6.1.1.4'
O O 0.0106 0.0060 'International Tables Vol C Tables 4.2.6.8 and 6.1.1.4'
Mn Mn 0.3368 0.7283 'International Tables Vol C Tables 4.2.6.8 and 6.1.1.4'

loop_
_geom_angle_atom_site_label_1
_geom_angle_atom_site_label_2
_geom_angle_atom_site_label_3
_geom_angle
O9 Mn1 O5 94.04(6)
O9 Mn1 O6 94.81(6)
O5 Mn1 O6 93.63(6)
O9 Mn1 O11 91.68(6)
O5 Mn1 O11 169.71(7)
O6 Mn1 O11 94.40(6)
O9 Mn1 O1 172.33(7)
O5 Mn1 O1 82.33(6)
O6 Mn1 O1 78.74(6)
O11 Mn1 O1 92.95(6)
O9 Mn1 O30 98.98(6)
O5 Mn1 O30 84.09(6)
O6 Mn1 O30 166.14(6)
O11 Mn1 O30 86.58(6)
O1 Mn1 O30 87.40(6)
O9 Mn1 Mn3 134.73(5)
O5 Mn1 Mn3 40.77(4)
O6 Mn1 Mn3 87.37(4)
O11 Mn1 Mn3 133.32(5)
O1 Mn1 Mn3 41.67(4)
O30 Mn1 Mn3 81.98(4)
O9 Mn1 Mn2 133.45(5)
O5 Mn1 Mn2 83.87(4)
O6 Mn1 Mn2 39.38(4)
O11 Mn1 Mn2 98.35(5)
O1 Mn1 Mn2 39.64(4)
O30 Mn1 Mn2 126.79(4)
Mn3 Mn1 Mn2 56.514(14)
O4 Mn2 O1 85.00(6)
O4 Mn2 O6 94.19(6)
O1 Mn2 O6 80.90(6)
O4 Mn2 O33 93.03(7)
O1 Mn2 O33 177.95(6)
O6 Mn2 O33 98.73(6)
O4 Mn2 O18 85.86(6)
O1 Mn2 O18 89.16(6)
O6 Mn2 O18 170.01(7)
O33 Mn2 O18 91.24(6)
O4 Mn2 O13 172.02(7)
O1 Mn2 O13 92.83(6)
O6 Mn2 O13 93.05(6)
O33 Mn2 O13 89.20(6)
O18 Mn2 O13 86.43(6)
O4 Mn2 Mn3 41.66(5)
O1 Mn2 Mn3 43.57(4)
O6 Mn2 Mn3 90.36(4)
O33 Mn2 Mn3 134.50(5)
O18 Mn2 Mn3 83.03(4)
O13 Mn2 Mn3 134.98(5)
O4 Mn2 Mn1 85.89(5)
O1 Mn2 Mn1 41.63(4)
O6 Mn2 Mn1 39.55(5)
O33 Mn2 Mn1 137.77(5)
O18 Mn2 Mn1 130.63(5)
O13 Mn2 Mn1 97.60(5)
Mn3 Mn2 Mn1 59.687(12)
O4 Mn3 O5 89.85(7)
O4 Mn3 O1 85.60(6)
O5 Mn3 O1 85.88(6)
O4 Mn3 O21 99.34(6)
O5 Mn3 O21 95.10(6)
O1 Mn3 O21 174.95(7)
O4 Mn3 O19 87.51(7)
O5 Mn3 O19 174.51(6)
O1 Mn3 O19 89.12(6)
O21 Mn3 O19 90.08(6)
O4 Mn3 O31 171.51(6)
O5 Mn3 O31 86.54(6)
O1 Mn3 O31 86.48(6)
O21 Mn3 O31 88.64(6)
O19 Mn3 O31 95.42(6)
O4 Mn3 Mn2 41.92(4)
O5 Mn3 Mn2 90.74(5)
O1 Mn3 Mn2 43.92(5)
O21 Mn3 Mn2 140.88(5)
O19 Mn3 Mn2 84.08(5)
O31 Mn3 Mn2 130.37(4)
O4 Mn3 Mn1 89.46(5)
O5 Mn3 Mn1 41.84(4)
O1 Mn3 Mn1 44.16(4)
O21 Mn3 Mn1 136.30(4)
O19 Mn3 Mn1 133.26(4)
O31 Mn3 Mn1 82.73(4)
Mn2 Mn3 Mn1 63.800(13)
O9 Mn4 O7 94.20(6)
O9 Mn4 O8 94.67(6)
O7 Mn4 O8 93.68(6)
O9 Mn4 O29 91.91(7)
O7 Mn4 O29 169.46(6)
O8 Mn4 O29 94.37(6)
O9 Mn4 O2 171.66(6)
O7 Mn4 O2 82.06(6)
O8 Mn4 O2 78.21(6)
O29 Mn4 O2 92.94(6)
O9 Mn4 O14 99.68(7)
O7 Mn4 O14 84.34(6)
O8 Mn4 O14 165.62(7)
O29 Mn4 O14 86.17(6)
O2 Mn4 O14 87.42(6)
O9 Mn4 Mn5 135.02(5)
O7 Mn4 Mn5 40.91(4)
O8 Mn4 Mn5 87.40(5)
O29 Mn4 Mn5 132.82(5)
O2 Mn4 Mn5 41.31(4)
O14 Mn4 Mn5 81.79(5)
O9 Mn4 Mn7 133.20(5)
O7 Mn4 Mn7 83.44(5)
O8 Mn4 Mn7 39.37(5)
O29 Mn4 Mn7 98.57(5)
O2 Mn4 Mn7 39.16(4)
O14 Mn4 Mn7 126.33(5)
Mn5 Mn4 Mn7 56.154(13)
O3 Mn5 O7 89.66(7)
O3 Mn5 O2 85.70(6)
O7 Mn5 O2 85.78(6)
O3 Mn5 O16 98.23(6)
O7 Mn5 O16 96.02(6)
O2 Mn5 O16 175.67(6)
O3 Mn5 O27 89.32(7)
O7 Mn5 O27 174.17(6)
O2 Mn5 O27 88.42(6)
O16 Mn5 O27 89.80(6)
O3 Mn5 O15 171.98(7)
O7 Mn5 O15 86.71(6)
O2 Mn5 O15 86.91(6)
O16 Mn5 O15 89.26(6)
O27 Mn5 O15 93.57(6)
O3 Mn5 Mn7 42.03(4)
O7 Mn5 Mn7 90.94(5)
O2 Mn5 Mn7 43.97(4)
O16 Mn5 Mn7 139.71(5)
O27 Mn5 Mn7 84.46(5)
O15 Mn5 Mn7 130.82(4)
O3 Mn5 Mn4 89.81(5)
O7 Mn5 Mn4 41.87(4)
O2 Mn5 Mn4 44.08(5)
O16 Mn5 Mn4 137.29(5)
O27 Mn5 Mn4 132.39(5)
O15 Mn5 Mn4 82.72(5)
Mn7 Mn5 Mn4 64.308(13)
O8 Mn6 O5 89.48(6)
O8 Mn6 O20 173.80(6)
O5 Mn6 O20 89.20(6)
O8 Mn6 O25 95.26(6)
O5 Mn6 O25 173.57(7)
O20 Mn6 O25 86.54(6)
O8 Mn6 O23 87.96(6)
O5 Mn6 O23 97.89(6)
O20 Mn6 O23 86.22(6)
O25 Mn6 O23 86.63(6)
O8 Mn6 O28 92.68(6)
O5 Mn6 O28 91.46(6)
O20 Mn6 O28 93.41(6)
O25 Mn6 O28 84.00(6)
O23 Mn6 O28 170.63(6)
O3 Mn7 O2 84.83(6)
O3 Mn7 O8 94.48(6)
O2 Mn7 O8 80.13(6)
O3 Mn7 O22 91.36(7)
O2 Mn7 O22 174.81(6)
O8 Mn7 O22 96.70(6)
O3 Mn7 O24 171.08(7)
O2 Mn7 O24 93.35(6)
O8 Mn7 O24 93.80(7)
O22 Mn7 O24 90.96(7)
O3 Mn7 O26 85.96(7)
O2 Mn7 O26 89.22(6)
O8 Mn7 O26 169.24(6)
O22 Mn7 O26 94.04(7)
O24 Mn7 O26 85.29(7)
O3 Mn7 Mn5 41.77(5)
O2 Mn7 Mn5 43.36(4)
O8 Mn7 Mn5 90.40(4)
O22 Mn7 Mn5 133.08(5)
O24 Mn7 Mn5 134.91(5)
O26 Mn7 Mn5 82.76(4)
O3 Mn7 Mn4 85.71(5)
O2 Mn7 Mn4 41.15(5)
O8 Mn7 Mn4 39.31(4)
O22 Mn7 Mn4 135.15(5)
O24 Mn7 Mn4 98.67(5)
O26 Mn7 Mn4 130.21(5)
Mn5 Mn7 Mn4 59.538(15)
O6 Mn8 O7 89.92(6)
O6 Mn8 O17 174.37(6)
O7 Mn8 O17 90.10(6)
O6 Mn8 O12 94.72(6)
O7 Mn8 O12 172.85(6)
O17 Mn8 O12 85.81(6)
O6 Mn8 O32 87.70(6)
O7 Mn8 O32 100.68(6)
O17 Mn8 O32 86.76(6)
O12 Mn8 O32 84.96(6)
O6 Mn8 O10 91.54(6)
O7 Mn8 O10 90.46(6)
O17 Mn8 O10 94.09(6)
O12 Mn8 O10 84.00(6)
O32 Mn8 O10 168.83(6)
Mn3 O1 Mn2 92.50(6)
Mn3 O1 Mn1 94.17(6)
Mn2 O1 Mn1 98.73(7)
Mn5 O2 Mn7 92.67(6)
Mn5 O2 Mn4 94.62(6)
Mn7 O2 Mn4 99.69(7)
Mn5 O3 Mn7 96.21(7)
Mn3 O4 Mn2 96.42(7)
Mn3 O5 Mn1 97.39(6)
Mn3 O5 Mn6 127.67(7)
Mn1 O5 Mn6 133.81(8)
Mn8 O6 Mn2 123.52(7)
Mn8 O6 Mn1 126.39(7)
Mn2 O6 Mn1 101.07(7)
Mn5 O7 Mn8 126.84(8)
Mn5 O7 Mn4 97.23(6)
Mn8 O7 Mn4 134.69(8)
Mn6 O8 Mn4 125.86(8)
Mn6 O8 Mn7 123.49(8)
Mn4 O8 Mn7 101.32(7)
Mn4 O9 Mn1 135.00(8)
C11 O10 Mn8 130.96(14)
C11 O11 Mn1 123.60(14)
C16 O12 Mn8 133.47(14)
C16 O13 Mn2 126.63(14)
C6 O14 Mn4 125.13(14)
C6 O15 Mn5 123.69(14)
C31 O16 Mn5 128.50(14)
C31 O17 Mn8 127.24(13)
C21 O18 Mn2 123.61(13)
C21 O19 Mn3 121.79(14)
C46 O20 Mn6 127.05(14)
C46 O21 Mn3 128.78(13)
C51 O22 Mn7 129.39(14)
C51 O23 Mn6 130.45(14)
C56 O24 Mn7 127.54(14)
C56 O25 Mn6 132.64(14)
C1 O26 Mn7 123.74(14)
C1 O27 Mn5 123.08(14)
C36 O28 Mn6 129.31(15)
C36 O29 Mn4 125.17(13)
C41 O30 Mn1 125.36(14)
C41 O31 Mn3 123.17(14)
C26 O32 Mn8 127.33(15)
C26 O33 Mn2 131.79(13)
O26 C1 O27 125.4(2)
O26 C1 C2 117.94(19)
O27 C1 C2 116.7(2)
C5 C2 C1 107.6(2)
C5 C2 C3 111.8(2)
C1 C2 C3 108.46(19)
C5 C2 C4 110.7(2)
C1 C2 C4 109.9(2)
C3 C2 C4 108.3(2)
C2 C3 H3A 109.5
C2 C3 H3B 109.5
H3A C3 H3B 109.5
C2 C3 H3C 109.5
H3A C3 H3C 109.5
H3B C3 H3C 109.5
C2 C4 H4A 109.5
C2 C4 H4B 109.5
H4A C4 H4B 109.5
C2 C4 H4C 109.5
H4A C4 H4C 109.5
H4B C4 H4C 109.5
C2 C5 H5A 109.5
C2 C5 H5B 109.5
H5A C5 H5B 109.5
C2 C5 H5C 109.5
H5A C5 H5C 109.5
H5B C5 H5C 109.5
O15 C6 O14 126.3(2)
O15 C6 C7 116.0(2)
O14 C6 C7 117.6(2)
C10 C7 C9 111.31(19)
C10 C7 C6 110.4(2)
C9 C7 C6 111.0(2)
C10 C7 C8 109.2(2)
C9 C7 C8 110.3(2)
C6 C7 C8 104.39(17)
C7 C8 H8A 109.5
C7 C8 H8B 109.5
H8A C8 H8B 109.5
C7 C8 H8C 109.5
H8A C8 H8C 109.5
H8B C8 H8C 109.5
C7 C9 H9A 109.5
C7 C9 H9B 109.5
H9A C9 H9B 109.5
C7 C9 H9C 109.5
H9A C9 H9C 109.5
H9B C9 H9C 109.5
C7 C10 H10A 109.5
C7 C10 H10B 109.5
H10A C10 H10B 109.5
C7 C10 H10C 109.5
H10A C10 H10C 109.5
H10B C10 H10C 109.5
O10 C11 O11 125.1(2)
O10 C11 C12 120.0(2)
O11 C11 C12 114.8(2)
C13 C12 C11 111.93(19)
C13 C12 C14 110.2(2)
C11 C12 C14 109.7(2)
C13 C12 C15 109.1(2)
C11 C12 C15 104.4(2)
C14 C12 C15 111.4(2)
C12 C13 H13A 109.5
C12 C13 H13B 109.5
H13A C13 H13B 109.5
C12 C13 H13C 109.5
H13A C13 H13C 109.5
H13B C13 H13C 109.5
C12 C14 H14A 109.5
C12 C14 H14B 109.5
H14A C14 H14B 109.5
C12 C14 H14C 109.5
H14A C14 H14C 109.5
H14B C14 H14C 109.5
C12 C15 H15A 109.5
C12 C15 H15B 109.5
H15A C15 H15B 109.5
C12 C15 H15C 109.5
H15A C15 H15C 109.5
H15B C15 H15C 109.5
O12 C16 O13 125.72(18)
O12 C16 C17 116.91(19)
O13 C16 C17 117.32(19)
C20 C17 C18 111.2(2)
C20 C17 C16 110.16(19)
C18 C17 C16 110.4(2)
C20 C17 C19 110.0(2)
C18 C17 C19 109.2(3)
C16 C17 C19 105.74(19)
C17 C18 H18A 109.5
C17 C18 H18B 109.5
H18A C18 H18B 109.5
C17 C18 H18C 109.5
H18A C18 H18C 109.5
H18B C18 H18C 109.5
C17 C19 H19A 109.5
C17 C19 H19B 109.5
H19A C19 H19B 109.5
C17 C19 H19C 109.5
H19A C19 H19C 109.5
H19B C19 H19C 109.5
C17 C20 H20A 109.5
C17 C20 H20B 109.5
H20A C20 H20B 109.5
C17 C20 H20C 109.5
H20A C20 H20C 109.5
H20B C20 H20C 109.5
O19 C21 O18 126.17(19)
O19 C21 C22 117.9(2)
O18 C21 C22 115.81(19)
C23' C22 C25 125.6(4)
C23' C22 C24 84.7(4)
C25 C22 C24 110.0(4)
C23' C22 C25' 109.8(4)
C25 C22 C25' 24.3(3)
C24 C22 C25' 131.1(4)
C23' C22 C21 112.0(3)
C25 C22 C21 112.5(2)
C24 C22 C21 106.9(3)
C25' C22 C21 109.5(3)
C23' C22 C23 23.5(3)
C25 C22 C23 111.1(4)
C24 C22 C23 107.7(4)
C25' C22 C23 90.5(4)
C21 C22 C23 108.4(3)
C23' C22 C24' 107.8(4)
C25 C22 C24' 91.8(4)
C24 C22 C24' 23.7(3)
C25' C22 C24' 115.6(4)
C21 C22 C24' 101.9(3)
C23 C22 C24' 130.0(4)
C22 C23 H23A 109.5
C22 C23 H23B 109.5
C22 C23 H23C 109.5
C22 C24 H24A 109.5
C22 C24 H24B 109.5
C22 C24 H24C 109.5
C22 C25 H25A 109.5
C22 C25 H25B 109.5
C22 C25 H25C 109.5
C22 C23' H23D 109.5
C22 C23' H23E 109.5
H23D C23' H23E 109.5
C22 C23' H23F 109.5
H23D C23' H23F 109.5
H23E C23' H23F 109.5
C22 C24' H24D 109.5
C22 C24' H24E 109.5
H24D C24' H24E 109.5
C22 C24' H24F 109.5
H24D C24' H24F 109.5
H24E C24' H24F 109.5
C22 C25' H25D 109.5
C22 C25' H25E 109.5
H25D C25' H25E 109.5
C22 C25' H25F 109.5
H25D C25' H25F 109.5
H25E C25' H25F 109.5
O32 C26 O33 125.8(2)
O32 C26 C27 119.3(2)
O33 C26 C27 114.75(18)
C30 C27 C28 110.8(2)
C30 C27 C26 111.3(2)
C28 C27 C26 110.24(19)
C30 C27 C29 110.4(3)
C28 C27 C29 109.0(2)
C26 C27 C29 104.9(2)
C27 C28 H28A 109.5
C27 C28 H28B 109.5
H28A C28 H28B 109.5
C27 C28 H28C 109.5
H28A C28 H28C 109.5
H28B C28 H28C 109.5
C27 C29 H29A 109.5
C27 C29 H29B 109.5
H29A C29 H29B 109.5
C27 C29 H29C 109.5
H29A C29 H29C 109.5
H29B C29 H29C 109.5
C27 C30 H30A 109.5
C27 C30 H30B 109.5
H30A C30 H30B 109.5
C27 C30 H30C 109.5
H30A C30 H30C 109.5
H30B C30 H30C 109.5
O17 C31 O16 124.9(2)
O17 C31 C32 118.99(18)
O16 C31 C32 116.05(19)
C34' C32 C33 124.7(4)
C34' C32 C35 83.6(4)
C33 C32 C35 111.7(3)
C34' C32 C31 113.2(3)
C33 C32 C31 111.3(3)
C35 C32 C31 108.0(2)
C34' C32 C35' 109.6(5)
C33 C32 C35' 87.8(4)
C35 C32 C35' 28.0(3)
C31 C32 C35' 105.5(3)
C34' C32 C33' 111.1(4)
C33 C32 C33' 19.8(2)
C35 C32 C33' 128.0(3)
C31 C32 C33' 110.3(3)
C35' C32 C33' 106.8(4)
C34' C32 C34 23.8(3)
C33 C32 C34 111.1(3)
C35 C32 C34 107.2(3)
C31 C32 C34 107.4(2)
C35' C32 C34 132.0(4)
C33' C32 C34 93.5(3)
C32 C33 H33A 109.5
C32 C33 H33B 109.5
C32 C33 H33C 109.5
C32 C34 H34A 109.5
C32 C34 H34B 109.5
C32 C34 H34C 109.5
C32 C35 H35A 109.5
C32 C35 H35B 109.5
C32 C35 H35C 109.5
C32 C33' H33D 109.5
C32 C33' H33E 109.5
H33D C33' H33E 109.5
C32 C33' H33F 109.5
H33D C33' H33F 109.5
H33E C33' H33F 109.5
C32 C34' H34D 109.5
C32 C34' H34E 109.5
H34D C34' H34E 109.5
C32 C34' H34F 109.5
H34D C34' H34F 109.5
H34E C34' H34F 109.5
C32 C35' H35D 109.5
C32 C35' H35E 109.5
H35D C35' H35E 109.5
C32 C35' H35F 109.5
H35D C35' H35F 109.5
H35E C35' H35F 109.5
O28 C36 O29 125.97(19)
O28 C36 C37 119.1(2)
O29 C36 C37 114.84(19)
C39 C37 C40 110.4(2)
C39 C37 C36 111.0(2)
C40 C37 C36 109.9(2)
C39 C37 C38 109.7(2)
C40 C37 C38 110.3(2)
C36 C37 C38 105.29(19)
C37 C38 H38A 109.5
C37 C38 H38B 109.5
H38A C38 H38B 109.5
C37 C38 H38C 109.5
H38A C38 H38C 109.5
H38B C38 H38C 109.5
C37 C39 H39A 109.5
C37 C39 H39B 109.5
H39A C39 H39B 109.5
C37 C39 H39C 109.5
H39A C39 H39C 109.5
H39B C39 H39C 109.5
C37 C40 H40A 109.5
C37 C40 H40B 109.5
H40A C40 H40B 109.5
C37 C40 H40C 109.5
H40A C40 H40C 109.5
H40B C40 H40C 109.5
O31 C41 O30 126.1(2)
O31 C41 C42 117.18(19)
O30 C41 C42 116.66(19)
C44 C42 C41 111.19(18)
C44 C42 C45 110.8(2)
C41 C42 C45 110.83(19)
C44 C42 C43 109.0(2)
C41 C42 C43 104.66(19)
C45 C42 C43 110.2(2)
C42 C43 H43A 109.5
C42 C43 H43B 109.5
H43A C43 H43B 109.5
C42 C43 H43C 109.5
H43A C43 H43C 109.5
H43B C43 H43C 109.5
C42 C44 H44A 109.5
C42 C44 H44B 109.5
H44A C44 H44B 109.5
C42 C44 H44C 109.5
H44A C44 H44C 109.5
H44B C44 H44C 109.5
C42 C45 H45A 109.5
C42 C45 H45B 109.5
H45A C45 H45B 109.5
C42 C45 H45C 109.5
H45A C45 H45C 109.5
H45B C45 H45C 109.5
O20 C46 O21 125.83(19)
O20 C46 C47 118.51(18)
O21 C46 C47 115.66(18)
C46 C47 C49 108.23(18)
C46 C47 C50 107.3(2)
C49 C47 C50 110.0(2)
C46 C47 C48 110.51(18)
C49 C47 C48 110.6(2)
C50 C47 C48 110.1(2)
C47 C48 H48A 109.5
C47 C48 H48B 109.5
H48A C48 H48B 109.5
C47 C48 H48C 109.5
H48A C48 H48C 109.5
H48B C48 H48C 109.5
C47 C49 H49A 109.5
C47 C49 H49B 109.5
H49A C49 H49B 109.5
C47 C49 H49C 109.5
H49A C49 H49C 109.5
H49B C49 H49C 109.5
C47 C50 H50A 109.5
C47 C50 H50B 109.5
H50A C50 H50B 109.5
C47 C50 H50C 109.5
H50A C50 H50C 109.5
H50B C50 H50C 109.5
O23 C51 O22 124.9(2)
O23 C51 C52 119.8(2)
O22 C51 C52 115.3(2)
C54 C52 C55' 124.7(4)
C54 C52 C51 114.1(3)
C55' C52 C51 114.0(3)
C54 C52 C53' 61.0(4)
C55' C52 C53' 117.5(5)
C51 C52 C53' 115.3(4)
C54 C52 C55 113.4(3)
C55' C52 C55 21.3(3)
C51 C52 C55 110.3(3)
C53' C52 C55 131.5(4)
C54 C52 C53 111.1(3)
C55' C52 C53 85.7(4)
C51 C52 C53 100.0(2)
C53' C52 C53 50.3(4)
C55 C52 C53 107.0(3)
C54 C52 C54' 38.5(4)
C55' C52 C54' 106.8(5)
C51 C52 C54' 100.5(3)
C53' C52 C54' 99.4(5)
C55 C52 C54' 87.5(4)
C53 C52 C54' 148.9(4)
C52 C53 H53A 109.5
C52 C53 H53B 109.5
C52 C53 H53C 109.5
C52 C54 H54A 109.5
C52 C54 H54B 109.5
C52 C54 H54C 109.5
C52 C55 H55A 109.5
C52 C55 H55B 109.5
C52 C55 H55C 109.5
C52 C53' H53D 109.5
C52 C53' H53E 109.5
H53D C53' H53E 109.5
C52 C53' H53F 109.5
H53D C53' H53F 109.5
H53E C53' H53F 109.5
C52 C54' H54D 109.5
C52 C54' H54E 109.5
H54D C54' H54E 109.5
C52 C54' H54F 109.5
H54D C54' H54F 109.5
H54E C54' H54F 109.5
C52 C55' H55D 109.5
C52 C55' H55E 109.5
H55D C55' H55E 109.5
C52 C55' H55F 109.5
H55D C55' H55F 109.5
H55E C55' H55F 109.5
O25 C56 O24 125.88(19)
O25 C56 C57 119.0(2)
O24 C56 C57 115.1(2)
C60 C57 C58 111.0(2)
C60 C57 C59 112.0(2)
C58 C57 C59 108.3(2)
C60 C57 C56 110.8(2)
C58 C57 C56 106.26(19)
C59 C57 C56 108.2(2)
C57 C58 H58A 109.5
C57 C58 H58B 109.5
H58A C58 H58B 109.5
C57 C58 H58C 109.5
H58A C58 H58C 109.5
H58B C58 H58C 109.5
C57 C59 H59A 109.5
C57 C59 H59B 109.5
H59A C59 H59B 109.5
C57 C59 H59C 109.5
H59A C59 H59C 109.5
H59B C59 H59C 109.5
C57 C60 H60A 109.5
C57 C60 H60B 109.5
H60A C60 H60B 109.5
C57 C60 H60C 109.5
H60A C60 H60C 109.5
H60B C60 H60C 109.5

loop_
_geom_bond_atom_site_label_1
_geom_bond_atom_site_label_2
_geom_bond_distance
Mn1 O9 1.7681(14)
Mn1 O5 1.8794(14)
Mn1 O6 1.8844(15)
Mn1 O11 1.9046(14)
Mn1 O1 1.9518(14)
Mn1 O30 1.9716(15)
Mn1 Mn3 2.7942(6)
Mn1 Mn2 2.9042(6)
Mn2 O4 1.8149(14)
Mn2 O1 1.8744(15)
Mn2 O6 1.8774(14)
Mn2 O33 1.9051(16)
Mn2 O18 1.9583(15)
Mn2 O13 1.9759(14)
Mn2 Mn3 2.6995(5)
Mn3 O4 1.8058(15)
Mn3 O5 1.8401(14)
Mn3 O1 1.8625(14)
Mn3 O21 1.9217(14)
Mn3 O19 1.9666(14)
Mn3 O31 1.9959(16)
Mn4 O9 1.7642(15)
Mn4 O7 1.8817(14)
Mn4 O8 1.8893(14)
Mn4 O29 1.9114(14)
Mn4 O2 1.9520(16)
Mn4 O14 1.9780(15)
Mn4 Mn5 2.7971(6)
Mn4 Mn7 2.9242(6)
Mn5 O3 1.8057(15)
Mn5 O7 1.8463(15)
Mn5 O2 1.8524(14)
Mn5 O16 1.9137(14)
Mn5 O27 1.9295(15)
Mn5 O15 1.9829(15)
Mn5 Mn7 2.6951(6)
Mn6 O8 1.8583(15)
Mn6 O5 1.9073(14)
Mn6 O20 1.9481(15)
Mn6 O25 2.0154(15)
Mn6 O23 2.1125(15)
Mn6 O28 2.1612(15)
Mn7 O3 1.8149(14)
Mn7 O2 1.8733(14)
Mn7 O8 1.8917(15)
Mn7 O22 1.9083(15)
Mn7 O24 1.9477(15)
Mn7 O26 1.9643(16)
Mn8 O6 1.8721(15)
Mn8 O7 1.8760(13)
Mn8 O17 1.9637(15)
Mn8 O12 1.9644(14)
Mn8 O32 2.1611(15)
Mn8 O10 2.1840(16)
O10 C11 1.238(3)
O11 C11 1.295(3)
O12 C16 1.261(3)
O13 C16 1.262(3)
O14 C6 1.271(3)
O15 C6 1.267(3)
O16 C31 1.271(2)
O17 C31 1.265(3)
O18 C21 1.267(3)
O19 C21 1.267(2)
O20 C46 1.261(3)
O21 C46 1.269(2)
O22 C51 1.293(3)
O23 C51 1.235(3)
O24 C56 1.266(3)
O25 C56 1.252(3)
O26 C1 1.271(3)
O27 C1 1.277(3)
O28 C36 1.242(3)
O29 C36 1.282(3)
O30 C41 1.276(3)
O31 C41 1.269(3)
O32 C26 1.237(2)
O33 C26 1.285(3)
C1 C2 1.516(3)
C2 C5 1.516(3)
C2 C3 1.536(4)
C2 C4 1.543(4)
C3 H3A 0.9800
C3 H3B 0.9800
C3 H3C 0.9800
C4 H4A 0.9800
C4 H4B 0.9800
C4 H4C 0.9800
C5 H5A 0.9800
C5 H5B 0.9800
C5 H5C 0.9800
C6 C7 1.534(3)
C7 C10 1.524(4)
C7 C9 1.528(4)
C7 C8 1.545(3)
C8 H8A 0.9800
C8 H8B 0.9800
C8 H8C 0.9800
C9 H9A 0.9800
C9 H9B 0.9800
C9 H9C 0.9800
C10 H10A 0.9800
C10 H10B 0.9800
C10 H10C 0.9800
C11 C12 1.528(3)
C12 C13 1.518(4)
C12 C14 1.536(4)
C12 C15 1.544(4)
C13 H13A 0.9800
C13 H13B 0.9800
C13 H13C 0.9800
C14 H14A 0.9800
C14 H14B 0.9800
C14 H14C 0.9800
C15 H15A 0.9800
C15 H15B 0.9800
C15 H15C 0.9800
C16 C17 1.524(3)
C17 C20 1.507(3)
C17 C18 1.517(4)
C17 C19 1.537(4)
C18 H18A 0.9800
C18 H18B 0.9800
C18 H18C 0.9800
C19 H19A 0.9800
C19 H19B 0.9800
C19 H19C 0.9800
C20 H20A 0.9800
C20 H20B 0.9800
C20 H20C 0.9800
C21 C22 1.534(3)
C22 C23' 1.492(6)
C22 C25 1.509(6)
C22 C24 1.511(8)
C22 C25' 1.528(8)
C22 C23 1.570(7)
C22 C24' 1.571(8)
C23 H23A 0.9800
C23 H23B 0.9800
C23 H23C 0.9800
C24 H24A 0.9800
C24 H24B 0.9800
C24 H24C 0.9800
C25 H25A 0.9800
C25 H25B 0.9800
C25 H25C 0.9800
C23' H23D 0.9800
C23' H23E 0.9800
C23' H23F 0.9800
C24' H24D 0.9800
C24' H24E 0.9800
C24' H24F 0.9800
C25' H25D 0.9800
C25' H25E 0.9800
C25' H25F 0.9800
C26 C27 1.529(3)
C27 C30 1.525(4)
C27 C28 1.526(4)
C27 C29 1.539(4)
C28 H28A 0.9800
C28 H28B 0.9800
C28 H28C 0.9800
C29 H29A 0.9800
C29 H29B 0.9800
C29 H29C 0.9800
C30 H30A 0.9800
C30 H30B 0.9800
C30 H30C 0.9800
C31 C32 1.522(3)
C32 C34' 1.466(8)
C32 C33 1.489(5)
C32 C35 1.512(5)
C32 C35' 1.566(8)
C32 C33' 1.570(6)
C32 C34 1.571(5)
C33 H33A 0.9800
C33 H33B 0.9800
C33 H33C 0.9800
C34 H34A 0.9800
C34 H34B 0.9800
C34 H34C 0.9800
C35 H35A 0.9800
C35 H35B 0.9800
C35 H35C 0.9800
C33' H33D 0.9800
C33' H33E 0.9800
C33' H33F 0.9800
C34' H34D 0.9800
C34' H34E 0.9800
C34' H34F 0.9800
C35' H35D 0.9800
C35' H35E 0.9800
C35' H35F 0.9800
C36 C37 1.532(3)
C37 C39 1.517(3)
C37 C40 1.530(4)
C37 C38 1.539(4)
C38 H38A 0.9800
C38 H38B 0.9800
C38 H38C 0.9800
C39 H39A 0.9800
C39 H39B 0.9800
C39 H39C 0.9800
C40 H40A 0.9800
C40 H40B 0.9800
C40 H40C 0.9800
C41 C42 1.526(3)
C42 C44 1.522(3)
C42 C45 1.527(3)
C42 C43 1.542(3)
C43 H43A 0.9800
C43 H43B 0.9800
C43 H43C 0.9800
C44 H44A 0.9800
C44 H44B 0.9800
C44 H44C 0.9800
C45 H45A 0.9800
C45 H45B 0.9800
C45 H45C 0.9800
C46 C47 1.527(3)
C47 C49 1.528(3)
C47 C50 1.528(3)
C47 C48 1.531(3)
C48 H48A 0.9800
C48 H48B 0.9800
C48 H48C 0.9800
C49 H49A 0.9800
C49 H49B 0.9800
C49 H49C 0.9800
C50 H50A 0.9800
C50 H50B 0.9800
C50 H50C 0.9800
C51 C52 1.516(3)
C52 C54 1.440(5)
C52 C55' 1.467(7)
C52 C53' 1.530(9)
C52 C55 1.534(5)
C52 C53 1.593(5)
C52 C54' 1.674(9)
C53 H53A 0.9800
C53 H53B 0.9800
C53 H53C 0.9800
C54 H54A 0.9800
C54 H54B 0.9800
C54 H54C 0.9800
C55 H55A 0.9800
C55 H55B 0.9800
C55 H55C 0.9800
C53' H53D 0.9800
C53' H53E 0.9800
C53' H53F 0.9800
C54' H54D 0.9800
C54' H54E 0.9800
C54' H54F 0.9800
C55' H55D 0.9800
C55' H55E 0.9800
C55' H55F 0.9800
C56 C57 1.538(3)
C57 C60 1.519(4)
C57 C58 1.531(4)
C57 C59 1.537(3)
C58 H58A 0.9800
C58 H58B 0.9800
C58 H58C 0.9800
C59 H59A 0.9800
C59 H59B 0.9800
C59 H59C 0.9800
C60 H60A 0.9800
C60 H60B 0.9800
C60 H60C 0.9800
